data_7007671
loop_
_publ_author_name
'Barnes, Nicholas A.'
'Godfrey, Stephen M.'
'Halton, Ruth T. A.'
'Mushtaq, Imrana'
'Pritchard, Robin G.'

_publ_section_title
;
 The reaction of tertiary phosphines with (Ph2Se2I2)2--the influence of
 steric and electronic effects.
;
_journal_issue 40
_journal_name_full 'Dalton transactions (Cambridge, England : 2003)'
_journal_page_first 4795
_journal_page_last 4804
_journal_paper_doi 10.1039/b608453b
_journal_year 2006
_chemical_compound_source 'synthesis as described'
_chemical_formula_moiety 'C21 H21 I2 P'
_chemical_formula_sum 'C21 H21 I2 P'
_chemical_formula_weight 558.15
_chemical_name_systematic
;
?
;
_space_group_IT_number 2
_symmetry_cell_setting triclinic
_symmetry_Int_Tables_number 2
_symmetry_space_group_name_Hall '-P 1'
_symmetry_space_group_name_H-M 'P -1'
_atom_sites_solution_hydrogens geom
_atom_sites_solution_primary direct
_atom_sites_solution_secondary difmap
_audit_conform_dict_location ftp://ftp.iucr.org/pub/cif_core.dic
_audit_conform_dict_name cif_core.dic
_audit_conform_dict_version 2.3
_audit_creation_date 2006-04-25T17:13:53-00:00
_audit_creation_method 'WinGX routine CIF_UPDATE'
_cell_angle_alpha 61.4140(10)
_cell_angle_beta 89.3290(10)
_cell_angle_gamma 88.8470(10)
_cell_formula_units_Z 2
_cell_length_a 9.1482(2)
_cell_length_b 11.1968(2)
_cell_length_c 11.4776(2)
_cell_measurement_reflns_used 4608
_cell_measurement_temperature 133(2)
_cell_measurement_theta_max 27.485
_cell_measurement_theta_min 1.018
_cell_measurement_wavelength 0.71073
_cell_volume 1032.13(4)
_computing_cell_refinement 'HKL Scalepack (Otwinowski & Minor 1997)'
_computing_data_collection 'Collect (Nonius BV, 1997-2000)'
_computing_data_reduction 'HKL Denzo and Scalepack (Otwinowski & Minor 1997)'
_computing_molecular_graphics 'Ortep-3 for Windows (Farrugia, 1997)'
_computing_publication_material 'WinGX publication routines (Farrugia, 1999)'
_computing_structure_refinement 'SHELXL-97 (Sheldrick, 1997)'
_computing_structure_solution 'SIR92 (Giacovazzo et al, 1993)'
_diffrn_ambient_temperature 133(2)
_diffrn_detector 'CCD plate'
_diffrn_detector_area_resol_mean 9
_diffrn_measured_fraction_theta_full 0.997
_diffrn_measured_fraction_theta_max 0.997
_diffrn_measurement_device '95mm CCD camera on \k-goniostat'
_diffrn_measurement_device_type KappaCCD
_diffrn_measurement_method 'CCD rotation images, thick slices'
_diffrn_orient_matrix_type 'by Nonius Collect from scalepack cell'
_diffrn_orient_matrix_UB_11 -0.173442E-1
_diffrn_orient_matrix_UB_12 -0.909347E-1
_diffrn_orient_matrix_UB_13 0.786137E-1
_diffrn_orient_matrix_UB_21 0.833857E-1
_diffrn_orient_matrix_UB_22 0.144338E-1
_diffrn_orient_matrix_UB_23 0.472048E-1
_diffrn_orient_matrix_UB_31 -0.685554E-1
_diffrn_orient_matrix_UB_32 0.432461E-1
_diffrn_orient_matrix_UB_33 0.379013E-1
_diffrn_radiation_monochromator graphite
_diffrn_radiation_probe x-ray
_diffrn_radiation_type MoK\a
_diffrn_radiation_wavelength 0.71073
_diffrn_reflns_av_R_equivalents 0.043
_diffrn_reflns_av_unetI/netI 0.0251
_diffrn_reflns_limit_h_max 11
_diffrn_reflns_limit_h_min 0
_diffrn_reflns_limit_k_max 14
_diffrn_reflns_limit_k_min -13
_diffrn_reflns_limit_l_max 14
_diffrn_reflns_limit_l_min -14
_diffrn_reflns_number 4275
_diffrn_reflns_theta_full 26.5
_diffrn_reflns_theta_max 26.5
_diffrn_reflns_theta_min 3.02
_diffrn_source 'Enraf Nonius FR590'
_exptl_absorpt_coefficient_mu 3.125
_exptl_absorpt_correction_T_max 0.8594
_exptl_absorpt_correction_T_min 0.5738
_exptl_absorpt_correction_type multi-scan
_exptl_absorpt_process_details
;
R.H. Blessing, Acta Cryst. (1995), A51, 33-38
;
_exptl_crystal_colour orange
_exptl_crystal_density_diffrn 1.796
_exptl_crystal_density_method 'not measured'
_exptl_crystal_description plates
_exptl_crystal_F_000 536
_exptl_crystal_size_max 0.2
_exptl_crystal_size_mid 0.2
_exptl_crystal_size_min 0.05
_refine_diff_density_max 1.86
_refine_diff_density_min -0.953
_refine_diff_density_rms 0.141
_refine_ls_extinction_method none
_refine_ls_goodness_of_fit_ref 1.117
_refine_ls_hydrogen_treatment mixed
_refine_ls_matrix_type full
_refine_ls_number_parameters 253
_refine_ls_number_reflns 4275
_refine_ls_number_restraints 0
_refine_ls_restrained_S_all 1.117
_refine_ls_R_factor_all 0.0428
_refine_ls_R_factor_gt 0.0356
_refine_ls_shift/su_max 0.001
_refine_ls_shift/su_mean 0
_refine_ls_structure_factor_coef Fsqd
_refine_ls_weighting_details 'calc w=1/[\s^2^(Fo^2^)+(0.0180P)^2^+6.1701P] where P=(Fo^2^+2Fc^2^)/3'
_refine_ls_weighting_scheme calc
_refine_ls_wR_factor_gt 0.0773
_refine_ls_wR_factor_ref 0.0828
_reflns_number_gt 3739
_reflns_number_total 4275
_reflns_threshold_expression >2sigma(I)
_cod_data_source_file b608453b.txt
_cod_data_source_block s
_cod_original_cell_volume 1032.13(3)
_cod_database_code 7007671

loop_
_symmetry_equiv_pos_as_xyz
'x, y, z'
'-x, -y, -z'

loop_
_atom_site_label
_atom_site_type_symbol
_atom_site_fract_x
_atom_site_fract_y
_atom_site_fract_z
_atom_site_U_iso_or_equiv
_atom_site_adp_type
_atom_site_occupancy
_atom_site_symmetry_multiplicity
_atom_site_calc_flag
_atom_site_refinement_flags
_atom_site_disorder_assembly
_atom_site_disorder_group
C1 C 1.1946(5) 0.2013(5) 0.4875(4) 0.0221(9) Uani 1 1 d . . .
C2 C 1.2166(5) 0.2414(5) 0.5855(5) 0.0265(10) Uani 1 1 d . . .
C3 C 1.3081(5) 0.1592(5) 0.6917(5) 0.0316(11) Uani 1 1 d . . .
H3 H 1.3247 0.184 0.7588 0.038 Uiso 1 1 calc R . .
C4 C 1.3746(5) 0.0437(5) 0.7019(5) 0.0327(11) Uani 1 1 d . . .
H4 H 1.4383 -0.0084 0.7742 0.039 Uiso 1 1 calc R . .
C5 C 1.3500(5) 0.0021(5) 0.6076(5) 0.0300(10) Uani 1 1 d . . .
H5 H 1.3948 -0.0788 0.6157 0.036 Uiso 1 1 calc R . .
C6 C 1.2575(5) 0.0818(5) 0.5002(5) 0.0281(10) Uani 1 1 d . . .
H6 H 1.238 0.0537 0.4359 0.034 Uiso 1 1 calc R . .
C7 C 1.1473(6) 0.3657(6) 0.5824(6) 0.0352(12) Uani 1 1 d . . .
C8 C 0.9021(5) 0.3137(5) 0.3775(4) 0.0228(9) Uani 1 1 d . . .
C9 C 0.8580(5) 0.2313(5) 0.5099(5) 0.0287(10) Uani 1 1 d . . .
H9 H 0.9268 0.1716 0.5735 0.034 Uiso 1 1 calc R . .
C10 C 0.7146(6) 0.2369(6) 0.5483(5) 0.0351(12) Uani 1 1 d . . .
H10 H 0.6855 0.1821 0.6379 0.042 Uiso 1 1 calc R . .
C11 C 0.6145(6) 0.3227(6) 0.4551(6) 0.0382(12) Uani 1 1 d . . .
H11 H 0.5162 0.3267 0.4808 0.046 Uiso 1 1 calc R . .
C12 C 0.6569(5) 0.4029(5) 0.3241(5) 0.0314(11) Uani 1 1 d . . .
H12 H 0.5865 0.4615 0.2615 0.038 Uiso 1 1 calc R . .
C13 C 0.8007(5) 0.4001(5) 0.2815(5) 0.0271(10) Uani 1 1 d . . .
C14 C 0.8364(7) 0.4860(7) 0.1379(6) 0.0381(12) Uani 1 1 d . . .
C15 C 1.2382(5) 0.2168(5) 0.1715(4) 0.0233(9) Uani 1 1 d . . .
C16 C 1.1051(5) 0.2268(5) 0.2316(4) 0.0231(9) Uani 1 1 d . . .
C17 C 0.9783(5) 0.1689(5) 0.2150(5) 0.0268(10) Uani 1 1 d . . .
H17 H 0.8899 0.1751 0.2561 0.032 Uiso 1 1 calc R . .
C18 C 0.9796(5) 0.1027(6) 0.1397(5) 0.0342(11) Uani 1 1 d . . .
H18 H 0.8924 0.0652 0.1278 0.041 Uiso 1 1 calc R . .
C19 C 1.1086(6) 0.0916(6) 0.0817(5) 0.0354(12) Uani 1 1 d . . .
H19 H 1.1104 0.0457 0.0303 0.043 Uiso 1 1 calc R . .
C20 C 1.2352(5) 0.1472(5) 0.0983(5) 0.0296(10) Uani 1 1 d . . .
H20 H 1.3231 0.1376 0.0585 0.035 Uiso 1 1 calc R . .
C21 C 1.3794(5) 0.2767(5) 0.1819(5) 0.0269(10) Uani 1 1 d . . .
I1 I 1.20917(3) 0.54092(3) 0.22486(3) 0.02452(9) Uani 1 1 d . . .
I2 I 1.37819(3) 0.80827(3) 0.09115(3) 0.02912(10) Uani 1 1 d . . .
P1 P 1.09267(12) 0.30683(12) 0.33656(11) 0.0216(2) Uani 1 1 d . . .
H21B H 1.455(6) 0.245(5) 0.154(5) 0.024(13) Uiso 1 1 d . . .
H21A H 1.401(6) 0.257(6) 0.269(6) 0.034(15) Uiso 1 1 d . . .
H21C H 1.379(6) 0.376(6) 0.121(6) 0.031(14) Uiso 1 1 d . . .
H7A H 1.219(9) 0.443(8) 0.546(8) 0.08(2) Uiso 1 1 d . . .
H7B H 1.067(8) 0.404(7) 0.519(7) 0.06(2) Uiso 1 1 d . . .
H7C H 1.121(9) 0.356(8) 0.666(9) 0.08(3) Uiso 1 1 d . . .
H14A H 0.906(10) 0.462(9) 0.107(8) 0.08(3) Uiso 1 1 d . . .
H14B H 0.875(10) 0.577(10) 0.116(9) 0.10(3) Uiso 1 1 d . . .
H14C H 0.756(10) 0.524(9) 0.083(9) 0.09(3) Uiso 1 1 d . . .

loop_
_atom_site_aniso_label
_atom_site_aniso_U_11
_atom_site_aniso_U_22
_atom_site_aniso_U_33
_atom_site_aniso_U_23
_atom_site_aniso_U_13
_atom_site_aniso_U_12
C1 0.020(2) 0.025(2) 0.021(2) -0.0112(18) -0.0010(17) -0.0008(17)
C2 0.023(2) 0.031(2) 0.026(2) -0.014(2) 0.0027(18) -0.0044(19)
C3 0.026(2) 0.042(3) 0.026(2) -0.016(2) 0.0017(19) -0.004(2)
C4 0.028(2) 0.039(3) 0.026(2) -0.012(2) -0.001(2) 0.002(2)
C5 0.027(2) 0.028(2) 0.027(2) -0.007(2) 0.0011(19) 0.0059(19)
C6 0.035(3) 0.024(2) 0.029(2) -0.016(2) 0.019(2) -0.0125(19)
C7 0.037(3) 0.041(3) 0.036(3) -0.025(3) -0.004(2) 0.002(2)
C8 0.020(2) 0.026(2) 0.026(2) -0.0150(19) 0.0005(17) -0.0015(17)
C9 0.027(2) 0.035(3) 0.026(2) -0.017(2) 0.0019(19) -0.001(2)
C10 0.031(3) 0.049(3) 0.032(3) -0.024(2) 0.008(2) -0.010(2)
C11 0.021(2) 0.056(4) 0.050(3) -0.035(3) 0.004(2) -0.003(2)
C12 0.023(2) 0.036(3) 0.041(3) -0.023(2) -0.004(2) 0.002(2)
C13 0.026(2) 0.029(2) 0.030(2) -0.017(2) -0.0042(19) 0.0026(19)
C14 0.032(3) 0.043(3) 0.029(3) -0.008(2) -0.004(2) 0.004(2)
C15 0.020(2) 0.028(2) 0.020(2) -0.0102(18) -0.0014(17) 0.0015(17)
C16 0.022(2) 0.027(2) 0.022(2) -0.0136(19) -0.0005(17) 0.0032(18)
C17 0.022(2) 0.033(3) 0.031(2) -0.019(2) 0.0034(18) -0.0008(19)
C18 0.025(2) 0.045(3) 0.043(3) -0.029(3) -0.001(2) -0.003(2)
C19 0.032(3) 0.047(3) 0.041(3) -0.033(3) -0.002(2) -0.001(2)
C20 0.022(2) 0.042(3) 0.032(2) -0.024(2) 0.0019(19) 0.003(2)
C21 0.018(2) 0.034(3) 0.029(2) -0.016(2) 0.0054(19) -0.0009(19)
I1 0.02329(16) 0.02705(16) 0.02476(16) -0.01372(13) 0.00069(11) 0.00093(11)
I2 0.02893(17) 0.03137(18) 0.02626(16) -0.01302(14) 0.00473(12) -0.00682(13)
P1 0.0222(5) 0.0253(6) 0.0194(5) -0.0125(5) -0.0034(4) 0.0046(4)

loop_
_atom_type_symbol
_atom_type_description
_atom_type_scat_dispersion_real
_atom_type_scat_dispersion_imag
_atom_type_scat_source
C C 0.0033 0.0016 'International Tables Vol C Tables 4.2.6.8 and 6.1.1.4'
H H 0 0 'International Tables Vol C Tables 4.2.6.8 and 6.1.1.4'
I I -0.4742 1.8119 'International Tables Vol C Tables 4.2.6.8 and 6.1.1.4'
P P 0.1023 0.0942 'International Tables Vol C Tables 4.2.6.8 and 6.1.1.4'

loop_
_geom_angle_atom_site_label_1
_geom_angle_atom_site_label_2
_geom_angle_atom_site_label_3
_geom_angle
_geom_angle_site_symmetry_1
_geom_angle_site_symmetry_3
_geom_angle_publ_flag
C6 C1 C2 120.7(4) . . ?
C6 C1 P1 117.2(3) . . ?
C2 C1 P1 122.0(4) . . ?
C3 C2 C1 117.4(4) . . ?
C3 C2 C7 118.5(4) . . ?
C1 C2 C7 124.0(4) . . ?
C4 C3 C2 121.9(5) . . ?
C4 C3 H3 119 . . ?
C2 C3 H3 119 . . ?
C3 C4 C5 120.7(5) . . ?
C3 C4 H4 119.6 . . ?
C5 C4 H4 119.6 . . ?
C4 C5 C6 118.8(5) . . ?
C4 C5 H5 120.6 . . ?
C6 C5 H5 120.6 . . ?
C1 C6 C5 120.3(4) . . ?
C1 C6 H6 119.8 . . ?
C5 C6 H6 119.8 . . ?
C2 C7 H7A 110(5) . . ?
C2 C7 H7B 113(4) . . ?
H7A C7 H7B 102(6) . . ?
C2 C7 H7C 115(5) . . ?
H7A C7 H7C 104(6) . . ?
H7B C7 H7C 112(6) . . ?
C13 C8 C9 120.5(4) . . ?
C13 C8 P1 121.6(3) . . ?
C9 C8 P1 117.9(3) . . ?
C10 C9 C8 120.4(5) . . ?
C10 C9 H9 119.8 . . ?
C8 C9 H9 119.8 . . ?
C11 C10 C9 119.6(5) . . ?
C11 C10 H10 120.2 . . ?
C9 C10 H10 120.2 . . ?
C10 C11 C12 120.3(5) . . ?
C10 C11 H11 119.9 . . ?
C12 C11 H11 119.9 . . ?
C11 C12 C13 121.8(5) . . ?
C11 C12 H12 119.1 . . ?
C13 C12 H12 119.1 . . ?
C12 C13 C8 117.4(4) . . ?
C12 C13 C14 118.6(5) . . ?
C8 C13 C14 124.0(4) . . ?
C13 C14 H14A 118(6) . . ?
C13 C14 H14B 114(5) . . ?
H14A C14 H14B 96(7) . . ?
C13 C14 H14C 115(5) . . ?
H14A C14 H14C 116(8) . . ?
H14B C14 H14C 93(7) . . ?
C20 C15 C16 117.2(4) . . ?
C20 C15 C21 118.8(4) . . ?
C16 C15 C21 124.0(4) . . ?
C17 C16 C15 119.9(4) . . ?
C17 C16 P1 117.4(3) . . ?
C15 C16 P1 122.6(3) . . ?
C18 C17 C16 121.0(4) . . ?
C18 C17 H17 119.5 . . ?
C16 C17 H17 119.5 . . ?
C19 C18 C17 119.5(5) . . ?
C19 C18 H18 120.2 . . ?
C17 C18 H18 120.2 . . ?
C18 C19 C20 120.1(5) . . ?
C18 C19 H19 119.9 . . ?
C20 C19 H19 119.9 . . ?
C19 C20 C15 122.2(4) . . ?
C19 C20 H20 118.9 . . ?
C15 C20 H20 118.9 . . ?
C15 C21 H21B 111(3) . . ?
C15 C21 H21A 113(3) . . ?
H21B C21 H21A 107(5) . . ?
C15 C21 H21C 110(3) . . ?
H21B C21 H21C 104(4) . . ?
H21A C21 H21C 111(5) . . ?
P1 I1 I2 174.32(3) . . ?
C8 P1 C16 108.1(2) . . ?
C8 P1 C1 109.4(2) . . ?
C16 P1 C1 107.9(2) . . ?
C8 P1 I1 112.60(15) . . ?
C16 P1 I1 111.19(15) . . ?
C1 P1 I1 107.50(15) . . ?

loop_
_geom_bond_atom_site_label_1
_geom_bond_atom_site_label_2
_geom_bond_distance
_geom_bond_site_symmetry_2
_geom_bond_publ_flag
C1 C6 1.389(6) . ?
C1 C2 1.414(6) . ?
C1 P1 1.817(4) . ?
C2 C3 1.397(7) . ?
C2 C7 1.503(7) . ?
C3 C4 1.371(7) . ?
C3 H3 0.95 . ?
C4 C5 1.390(7) . ?
C4 H4 0.95 . ?
C5 C6 1.404(7) . ?
C5 H5 0.95 . ?
C6 H6 0.95 . ?
C7 H7A 1.01(8) . ?
C7 H7B 0.97(7) . ?
C7 H7C 0.94(9) . ?
C8 C13 1.407(6) . ?
C8 C9 1.408(6) . ?
C8 P1 1.810(4) . ?
C9 C10 1.388(7) . ?
C9 H9 0.95 . ?
C10 C11 1.382(8) . ?
C10 H10 0.95 . ?
C11 C12 1.388(8) . ?
C11 H11 0.95 . ?
C12 C13 1.403(7) . ?
C12 H12 0.95 . ?
C13 C14 1.494(7) . ?
C14 H14A 0.82(9) . ?
C14 H14B 1.00(10) . ?
C14 H14C 0.93(9) . ?
C15 C20 1.393(6) . ?
C15 C16 1.421(6) . ?
C15 C21 1.500(6) . ?
C16 C17 1.399(6) . ?
C16 P1 1.815(4) . ?
C17 C18 1.382(7) . ?
C17 H17 0.95 . ?
C18 C19 1.380(7) . ?
C18 H18 0.95 . ?
C19 C20 1.383(7) . ?
C19 H19 0.95 . ?
C20 H20 0.95 . ?
C21 H21B 0.90(5) . ?
C21 H21A 0.94(6) . ?
C21 H21C 0.99(6) . ?
I1 P1 2.5523(12) . ?
I1 I2 3.0727(4) . ?

loop_
_geom_torsion_atom_site_label_1
_geom_torsion_atom_site_label_2
_geom_torsion_atom_site_label_3
_geom_torsion_atom_site_label_4
_geom_torsion
_geom_torsion_site_symmetry_1
_geom_torsion_site_symmetry_2
_geom_torsion_site_symmetry_3
_geom_torsion_site_symmetry_4
_geom_torsion_publ_flag
C6 C1 C2 C3 2.5(7) . . . . ?
P1 C1 C2 C3 -174.1(3) . . . . ?
C6 C1 C2 C7 -177.2(5) . . . . ?
P1 C1 C2 C7 6.3(7) . . . . ?
C1 C2 C3 C4 -0.1(7) . . . . ?
C7 C2 C3 C4 179.6(5) . . . . ?
C2 C3 C4 C5 -1.7(8) . . . . ?
C3 C4 C5 C6 1.1(7) . . . . ?
C2 C1 C6 C5 -3.1(7) . . . . ?
P1 C1 C6 C5 173.6(3) . . . . ?
C4 C5 C6 C1 1.3(7) . . . . ?
C13 C8 C9 C10 -1.7(7) . . . . ?
P1 C8 C9 C10 177.2(4) . . . . ?
C8 C9 C10 C11 0.9(8) . . . . ?
C9 C10 C11 C12 -0.1(8) . . . . ?
C10 C11 C12 C13 0.2(8) . . . . ?
C11 C12 C13 C8 -1.0(7) . . . . ?
C11 C12 C13 C14 177.9(5) . . . . ?
C9 C8 C13 C12 1.7(7) . . . . ?
P1 C8 C13 C12 -177.1(3) . . . . ?
C9 C8 C13 C14 -177.1(5) . . . . ?
P1 C8 C13 C14 4.1(7) . . . . ?
C20 C15 C16 C17 -0.5(7) . . . . ?
C21 C15 C16 C17 179.2(5) . . . . ?
C20 C15 C16 P1 176.9(4) . . . . ?
C21 C15 C16 P1 -3.3(7) . . . . ?
C15 C16 C17 C18 -0.6(7) . . . . ?
P1 C16 C17 C18 -178.2(4) . . . . ?
C16 C17 C18 C19 1.1(8) . . . . ?
C17 C18 C19 C20 -0.4(9) . . . . ?
C18 C19 C20 C15 -0.7(9) . . . . ?
C16 C15 C20 C19 1.1(7) . . . . ?
C21 C15 C20 C19 -178.6(5) . . . . ?
C13 C8 P1 C16 -69.7(4) . . . . ?
C9 C8 P1 C16 111.5(4) . . . . ?
C13 C8 P1 C1 173.0(4) . . . . ?
C9 C8 P1 C1 -5.8(4) . . . . ?
C13 C8 P1 I1 53.6(4) . . . . ?
C9 C8 P1 I1 -125.3(3) . . . . ?
C17 C16 P1 C8 -8.5(4) . . . . ?
C15 C16 P1 C8 174.1(4) . . . . ?
C17 C16 P1 C1 109.8(4) . . . . ?
C15 C16 P1 C1 -67.7(4) . . . . ?
C17 C16 P1 I1 -132.6(3) . . . . ?
C15 C16 P1 I1 50.0(4) . . . . ?
C6 C1 P1 C8 115.4(4) . . . . ?
C2 C1 P1 C8 -68.0(4) . . . . ?
C6 C1 P1 C16 -2.0(4) . . . . ?
C2 C1 P1 C16 174.6(4) . . . . ?
C6 C1 P1 I1 -122.1(3) . . . . ?
C2 C1 P1 I1 54.6(4) . . . . ?
I2 I1 P1 C8 175.7(3) . . . . ?
I2 I1 P1 C16 -62.7(3) . . . . ?
I2 I1 P1 C1 55.2(3) . . . . ?
